data_2100036
loop_
_publ_author_name
'Richard E. Marsh'

_publ_section_title
;
 Space group <i>P</i>1: an update
;
_journal_issue 3
_journal_name_full 'Acta Crystallographica Section B'
_journal_page_first 359
_journal_page_last 359
_journal_paper_doi 10.1107/S0108768105009651
_journal_volume 61
_journal_year 2005
_chemical_formula_moiety 'C30 H28 N2 O4, 2(C10 H8 O)'
_chemical_formula_sum 'C50 H44 N2 O6'
_space_group_crystal_system triclinic
_space_group_IT_number 2
_space_group_name_Hall '-P 1'
_space_group_name_H-M_alt 'P -1'
_audit_creation_method CRYM
_cell_angle_alpha 95.74
_cell_angle_beta 97.15
_cell_angle_gamma 102.08
_cell_formula_units_Z 1
_cell_length_a 11.2780
_cell_length_b 11.8790
_cell_length_c 7.9492
_cell_volume 1024.526
_cod_data_source_file bk0148.cif
_cod_data_source_block GIXREK
_cod_depositor_comments
;
 Updating space group information and adding the symmetry operation list.

 Antanas Vaitkus,
 2018-06-14

  Added moiety chemical formula and Z value from Marsh (2005) paper.
  The summary chemical formula is calculated from moiety formula using
  AdHocParser
  (svn://www.crystallography.net/cod-tools/trunk/Formulae/AdHocParser.yp,
  revision 1441.)

  Andrius Merkys
  2013-11-11
;
_cod_original_sg_symbol_H-M P-1
_cod_original_formula_sum 'not given'
_cod_database_code 2100036

loop_
_space_group_symop_id
_space_group_symop_operation_xyz
1 x,y,z
2 -x,-y,-z

loop_
_atom_site_label
_atom_site_fract_x
_atom_site_fract_y
_atom_site_fract_z
_atom_site_type_symbol
O1 0.41600 0.18150 0.54500 O
O2 0.36950 0.48500 0.91350 O
O3 0.64800 0.05650 0.55000 O
N1 0.37600 0.31250 0.75450 N
C1 0.41900 0.27950 0.60350 C
C2 0.46450 0.38950 0.53250 C
C3 0.48600 0.59600 0.61700 C
C4 0.45150 0.48100 0.64450 C
C5 0.39500 0.43400 0.79050 C
C6 0.33650 0.23250 0.87150 C
C7 0.21350 0.18700 0.88150 C
C8 0.19300 0.11650 1.00900 C
C9 0.28500 0.08950 1.11650 C
C10 0.40550 0.13100 1.09950 C
C11 0.43050 0.20400 0.97750 C
C12 0.10250 0.20950 0.76600 C
C13 -0.01200 0.11150 0.76150 C
C14 0.12250 0.21550 0.57950 C
C15 0.07500 0.32400 0.83650 C
C16 0.70350 0.13500 0.45500 C
C17 0.72500 0.10650 0.29350 C
C18 0.78300 0.19200 0.20500 C
C19 0.82150 0.30400 0.27550 C
C20 0.79950 0.33750 0.44300 C
C21 0.83550 0.45350 0.52200 C
C22 0.81200 0.48300 0.68200 C
C23 0.75350 0.39750 0.77350 C
C24 0.71900 0.28400 0.70200 C
C25 0.74100 0.25300 0.53500 C
H1 0.47660 0.65905 0.69375 H
H2 0.11090 0.08505 1.02315 H
H3 0.26540 0.04135 1.20215 H
H4 0.46980 0.11030 1.16985 H
H5 0.51300 0.23580 0.96570 H
H6 -0.03220 0.10885 0.87380 H
H7 -0.07910 0.12610 0.68880 H
H8 0.00410 0.03965 0.72060 H
H9 0.13285 0.14175 0.53120 H
H10 0.19370 0.27300 0.57495 H
H11 0.05330 0.23325 0.51625 H
H12 0.14520 0.38555 0.83755 H
H13 0.05740 0.32035 0.94945 H
H14 0.00730 0.33870 0.76595 H
H15 0.70045 0.02790 0.24145 H
H16 0.79530 0.17115 0.09190 H
H17 0.86120 0.35980 0.21275 H
H18 0.87605 0.51155 0.46245 H
H19 0.83515 0.56225 0.73145 H
H20 0.73795 0.41950 0.88560 H
H21 0.68015 0.22680 0.76525 H
H22 0.62145 -0.02265 0.50330 H
